data_4110122
loop_
_publ_author_name
'Hiromitsu Maeda'
'Yohei Haketa'
'Takashi Nakanishi'

_publ_section_title
;
 Aryl-Substituted C3-Bridged Oligopyrroles as Anion Receptors for
 Formation of Supramolecular Organogels
;
_journal_name_full 'Journal of the American Chemical Society'
_journal_page_first 13661
_journal_page_last 13674
_journal_paper_doi 10.1021/ja074435z
_journal_volume 129
_journal_year 2007
_chemical_formula_moiety 'C25 H21 B F2 N2 O2 '
_chemical_formula_sum 'C25 H21 B F2 N2 O2'
_chemical_formula_weight 430.25
_chemical_name_systematic
; 
 ? 
;
_space_group_IT_number 14
_symmetry_cell_setting monoclinic
_symmetry_Int_Tables_number 14
_symmetry_space_group_name_Hall '-P 2yab'
_symmetry_space_group_name_H-M 'P 1 21/a 1'
_atom_sites_solution_hydrogens geom
_atom_sites_solution_primary direct
_atom_sites_solution_secondary difmap
_audit_creation_method SHELXL-97
_cell_angle_alpha 90.00
_cell_angle_beta 102.175(17)
_cell_angle_gamma 90.00
_cell_formula_units_Z 8
_cell_length_a 12.443(6)
_cell_length_b 13.305(5)
_cell_length_c 25.211(9)
_cell_measurement_reflns_used 11028
_cell_measurement_temperature 123(2)
_cell_measurement_theta_max 27.5
_cell_measurement_theta_min 3.0
_cell_volume 4080(3)
_computing_structure_refinement 'SHELXL-97 (Sheldrick, 1997)'
_computing_structure_solution 'SHELXS-97 (Sheldrick, 1990)'
_diffrn_ambient_temperature 123(2)
_diffrn_detector_area_resol_mean 10.00
_diffrn_measured_fraction_theta_full 0.903
_diffrn_measured_fraction_theta_max 0.903
_diffrn_measurement_device_type 'Rigaku RAXIS-RAPID'
_diffrn_measurement_method \w
_diffrn_radiation_monochromator graphite
_diffrn_radiation_source 'fine-focus sealed tube'
_diffrn_radiation_type MoK\a
_diffrn_radiation_wavelength 0.71075
_diffrn_reflns_av_R_equivalents 0.0590
_diffrn_reflns_av_sigmaI/netI 0.0875
_diffrn_reflns_limit_h_max 16
_diffrn_reflns_limit_h_min -16
_diffrn_reflns_limit_k_max 17
_diffrn_reflns_limit_k_min -13
_diffrn_reflns_limit_l_max 32
_diffrn_reflns_limit_l_min -27
_diffrn_reflns_number 20152
_diffrn_reflns_theta_full 27.48
_diffrn_reflns_theta_max 27.48
_diffrn_reflns_theta_min 3.01
_exptl_absorpt_coefficient_mu 0.101
_exptl_absorpt_correction_T_max 0.9900
_exptl_absorpt_correction_T_min 0.9608
_exptl_absorpt_correction_type none
_exptl_crystal_colour red
_exptl_crystal_density_diffrn 1.401
_exptl_crystal_description prism
_exptl_crystal_F_000 1792
_exptl_crystal_size_max 0.40
_exptl_crystal_size_mid 0.20
_exptl_crystal_size_min 0.10
_refine_diff_density_max 0.319
_refine_diff_density_min -0.327
_refine_diff_density_rms 0.090
_refine_ls_extinction_method none
_refine_ls_goodness_of_fit_ref 1.005
_refine_ls_hydrogen_treatment constr
_refine_ls_matrix_type full
_refine_ls_number_parameters 622
_refine_ls_number_reflns 8451
_refine_ls_number_restraints 0
_refine_ls_restrained_S_all 1.005
_refine_ls_R_factor_all 0.1230
_refine_ls_R_factor_gt 0.0641
_refine_ls_shift/su_max 0.002
_refine_ls_shift/su_mean 0.000
_refine_ls_structure_factor_coef Fsqd
_refine_ls_weighting_details 'calc w=1/[\s^2^(Fo^2^)+(0.1515P)^2^+0.0000P] where P=(Fo^2^+2Fc^2^)/3'
_refine_ls_weighting_scheme calc
_refine_ls_wR_factor_gt 0.1865
_refine_ls_wR_factor_ref 0.2475
_reflns_number_gt 4786
_reflns_number_total 8451
_reflns_threshold_expression >2sigma(I)
_cod_data_source_file ja074435zsi20070702_110821_2.cif
_cod_data_source_block mae3
_cod_database_code 4110122

loop_
_symmetry_equiv_pos_as_xyz
'x, y, z'
'-x+1/2, y+1/2, -z'
'-x, -y, -z'
'x-1/2, -y-1/2, z'

loop_
_atom_site_label
_atom_site_type_symbol
_atom_site_fract_x
_atom_site_fract_y
_atom_site_fract_z
_atom_site_U_iso_or_equiv
_atom_site_adp_type
_atom_site_occupancy
_atom_site_symmetry_multiplicity
_atom_site_calc_flag
_atom_site_refinement_flags
_atom_site_disorder_assembly
_atom_site_disorder_group
C1 C 0.2022(3) 0.2093(4) 0.2873(2) 0.0827(16) Uani 1 1 d . . .
H1A H 0.2182 0.2316 0.3252 0.124 Uiso 1 1 calc R . .
H1B H 0.1226 0.2115 0.2730 0.124 Uiso 1 1 calc R . .
H1C H 0.2391 0.2538 0.2659 0.124 Uiso 1 1 calc R . .
C2 C 0.2426(3) 0.1042(3) 0.28425(14) 0.0484(9) Uani 1 1 d . . .
C3 C 0.1714(3) 0.0331(4) 0.25473(15) 0.0593(11) Uani 1 1 d . . .
H3A H 0.0992 0.0535 0.2377 0.071 Uiso 1 1 calc R . .
C4 C 0.2015(3) -0.0641(3) 0.24946(15) 0.0578(10) Uani 1 1 d . . .
H4A H 0.1509 -0.1101 0.2289 0.069 Uiso 1 1 calc R . .
C5 C 0.3045(3) -0.0951(3) 0.27390(15) 0.0584(11) Uani 1 1 d . . .
H5A H 0.3261 -0.1630 0.2707 0.070 Uiso 1 1 calc R . .
C6 C 0.3770(3) -0.0271(3) 0.30321(14) 0.0463(8) Uani 1 1 d . . .
H6A H 0.4488 -0.0492 0.3198 0.056 Uiso 1 1 calc R . .
C7 C 0.3489(2) 0.0732(3) 0.30946(12) 0.0361(7) Uani 1 1 d . . .
C8 C 0.4300(2) 0.1406(2) 0.34302(12) 0.0330(7) Uani 1 1 d . . .
C9 C 0.4289(3) 0.2413(3) 0.35724(16) 0.0514(9) Uani 1 1 d . . .
H9A H 0.3699 0.2866 0.3450 0.062 Uiso 1 1 calc R . .
C10 C 0.5273(2) 0.2653(2) 0.39201(15) 0.0441(8) Uani 1 1 d . . .
H10A H 0.5478 0.3291 0.4078 0.053 Uiso 1 1 calc R . .
C11 C 0.5899(2) 0.1788(2) 0.39929(12) 0.0283(6) Uani 1 1 d . . .
C12 C 0.6990(2) 0.1587(2) 0.42864(11) 0.0287(6) Uani 1 1 d . . .
C13 C 0.7653(2) 0.2286(2) 0.45990(11) 0.0282(6) Uani 1 1 d . . .
H13A H 0.7391 0.2948 0.4634 0.034 Uiso 1 1 calc R . .
C14 C 0.8708(2) 0.2017(2) 0.48636(12) 0.0281(6) Uani 1 1 d . . .
C15 C 0.9464(2) 0.2692(2) 0.51814(12) 0.0291(6) Uani 1 1 d . . .
C16 C 0.9398(2) 0.3706(2) 0.52808(12) 0.0309(6) Uani 1 1 d . . .
H16A H 0.8775 0.4124 0.5160 0.037 Uiso 1 1 calc R . .
C17 C 1.0408(2) 0.4010(2) 0.55896(12) 0.0325(7) Uani 1 1 d . . .
H17A H 1.0604 0.4672 0.5715 0.039 Uiso 1 1 calc R . .
C18 C 1.1081(2) 0.3161(2) 0.56815(11) 0.0265(6) Uani 1 1 d . . .
C19 C 1.2188(2) 0.3002(2) 0.60170(12) 0.0288(6) Uani 1 1 d . . .
C20 C 1.2423(2) 0.2099(2) 0.62908(12) 0.0346(7) Uani 1 1 d . . .
H20A H 1.1864 0.1604 0.6262 0.041 Uiso 1 1 calc R . .
C21 C 1.3450(3) 0.1903(3) 0.66036(13) 0.0412(8) Uani 1 1 d . . .
H21A H 1.3589 0.1284 0.6794 0.049 Uiso 1 1 calc R . .
C22 C 1.4276(3) 0.2606(3) 0.66394(14) 0.0438(8) Uani 1 1 d . . .
H22A H 1.4991 0.2469 0.6848 0.053 Uiso 1 1 calc R . .
C23 C 1.4059(2) 0.3510(2) 0.63710(13) 0.0395(7) Uani 1 1 d . . .
H23A H 1.4632 0.3991 0.6399 0.047 Uiso 1 1 calc R . .
C24 C 1.3022(2) 0.3739(2) 0.60595(12) 0.0311(6) Uani 1 1 d . . .
C25 C 1.2850(2) 0.4742(2) 0.57882(13) 0.0367(7) Uani 1 1 d . . .
H25A H 1.2488 0.5194 0.6003 0.055 Uiso 1 1 calc R . .
H25B H 1.2388 0.4664 0.5424 0.055 Uiso 1 1 calc R . .
H25C H 1.3563 0.5025 0.5760 0.055 Uiso 1 1 calc R . .
C26 C 0.2130(3) -0.0367(3) -0.08962(17) 0.0577(10) Uani 1 1 d . . .
H26A H 0.2527 0.0082 -0.1096 0.087 Uiso 1 1 calc R . .
H26B H 0.2554 -0.0451 -0.0525 0.087 Uiso 1 1 calc R . .
H26C H 0.1410 -0.0075 -0.0887 0.087 Uiso 1 1 calc R . .
C27 C 0.1974(3) -0.1363(3) -0.11707(14) 0.0486(9) Uani 1 1 d . . .
C28 C 0.0953(3) -0.1623(4) -0.14857(15) 0.0663(13) Uani 1 1 d . . .
H28A H 0.0370 -0.1149 -0.1525 0.080 Uiso 1 1 calc R . .
C29 C 0.0753(3) -0.2536(4) -0.17429(16) 0.0699(14) Uani 1 1 d . . .
H29A H 0.0044 -0.2683 -0.1954 0.084 Uiso 1 1 calc R . .
C30 C 0.1587(3) -0.3240(4) -0.16931(14) 0.0575(11) Uani 1 1 d . . .
H30A H 0.1458 -0.3870 -0.1874 0.069 Uiso 1 1 calc R . .
C31 C 0.2611(2) -0.3017(3) -0.13773(13) 0.0427(8) Uani 1 1 d . . .
H31A H 0.3182 -0.3503 -0.1338 0.051 Uiso 1 1 calc R . .
C32 C 0.2817(2) -0.2097(3) -0.11172(12) 0.0355(7) Uani 1 1 d . . .
C33 C 0.3917(2) -0.1915(2) -0.07815(12) 0.0318(7) Uani 1 1 d . . .
C34 C 0.4576(2) -0.1064(2) -0.06880(13) 0.0373(7) Uani 1 1 d . . .
H34A H 0.4370 -0.0405 -0.0816 0.045 Uiso 1 1 calc R . .
C35 C 0.5592(2) -0.1345(2) -0.03736(13) 0.0343(7) Uani 1 1 d . . .
H35A H 0.6205 -0.0917 -0.0251 0.041 Uiso 1 1 calc R . .
C36 C 0.5539(2) -0.2360(2) -0.02736(11) 0.0281(6) Uani 1 1 d . . .
C37 C 0.6310(2) -0.3025(2) 0.00494(11) 0.0251(6) Uani 1 1 d . . .
C38 C 0.7363(2) -0.2730(2) 0.02999(11) 0.0272(6) Uani 1 1 d . . .
H38A H 0.7617 -0.2073 0.0245 0.033 Uiso 1 1 calc R . .
C39 C 0.8037(2) -0.3398(2) 0.06289(11) 0.0270(6) Uani 1 1 d . . .
C40 C 0.9111(2) -0.3146(2) 0.09154(11) 0.0278(6) Uani 1 1 d . . .
C41 C 0.9720(2) -0.2270(2) 0.09397(12) 0.0336(7) Uani 1 1 d . . .
H41A H 0.9502 -0.1670 0.0743 0.040 Uiso 1 1 calc R . .
C42 C 1.0703(2) -0.2431(2) 0.13035(12) 0.0352(7) Uani 1 1 d . A .
H42A H 1.1280 -0.1954 0.1398 0.042 Uiso 1 1 calc R . .
C43 C 1.0714(2) -0.3395(2) 0.15070(12) 0.0353(7) Uani 1 1 d . . .
C44 C 1.1390(3) -0.4047(3) 0.19504(13) 0.0287(16) Uani 0.529(5) 1 d PG A 1
C45 C 1.0927(3) -0.4811(3) 0.22047(18) 0.0360(18) Uani 0.529(5) 1 d PG A 1
H45A H 1.0159 -0.4936 0.2106 0.043 Uiso 0.529(5) 1 calc PR A 1
C46 C 1.1588(3) -0.5391(3) 0.26032(17) 0.0422(16) Uani 0.529(5) 1 d PG A 1
H46A H 1.1271 -0.5913 0.2777 0.051 Uiso 0.529(5) 1 calc PR A 1
C47 C 1.2711(3) -0.5207(4) 0.27474(18) 0.047(2) Uani 0.529(5) 1 d PG A 1
H47A H 1.3162 -0.5603 0.3020 0.056 Uiso 0.529(5) 1 calc PR A 1
C48 C 1.3174(2) -0.4443(4) 0.24931(19) 0.044(2) Uani 0.529(5) 1 d PG A 1
H48A H 1.3942 -0.4317 0.2592 0.052 Uiso 0.529(5) 1 calc PR A 1
C49 C 1.2514(3) -0.3863(3) 0.20946(14) 0.0342(15) Uani 0.529(5) 1 d PG A 1
C50 C 1.3094(6) -0.3087(7) 0.1826(4) 0.042(2) Uani 0.529(5) 1 d P A 1
H50A H 1.2957 -0.2418 0.1961 0.063 Uiso 0.529(5) 1 calc PR A 1
H50B H 1.2817 -0.3113 0.1432 0.063 Uiso 0.529(5) 1 calc PR A 1
H50C H 1.3885 -0.3223 0.1909 0.063 Uiso 0.529(5) 1 calc PR A 1
C51 C 1.1735(3) -0.3805(3) 0.18485(12) 0.0313(19) Uani 0.471(5) 1 d PG A 2
C52 C 1.2745(4) -0.3346(3) 0.18643(18) 0.038(2) Uani 0.471(5) 1 d PG A 2
H52A H 1.2790 -0.2775 0.1643 0.046 Uiso 0.471(5) 1 calc PR A 2
C53 C 1.3694(4) -0.3723(5) 0.2205(2) 0.0421(19) Uani 0.471(5) 1 d PG A 2
H53A H 1.4386 -0.3415 0.2213 0.050 Uiso 0.471(5) 1 calc PR A 2
C54 C 1.3621(3) -0.4551(5) 0.2533(2) 0.046(2) Uani 0.471(5) 1 d PG A 2
H54A H 1.4262 -0.4804 0.2768 0.055 Uiso 0.471(5) 1 calc PR A 2
C55 C 1.2609(4) -0.5007(5) 0.2515(2) 0.045(2) Uani 0.471(5) 1 d PG A 2
H55A H 1.2559 -0.5573 0.2739 0.054 Uiso 0.471(5) 1 calc PR A 2
C56 C 1.1671(3) -0.4637(5) 0.2171(2) 0.0336(16) Uani 0.471(5) 1 d PG A 2
C57 C 1.0618(8) -0.5202(7) 0.2188(4) 0.045(2) Uani 0.471(5) 1 d P A 2
H57A H 1.0388 -0.5591 0.1853 0.067 Uiso 0.471(5) 1 calc PR A 2
H57B H 1.0040 -0.4721 0.2222 0.067 Uiso 0.471(5) 1 calc PR A 2
H57C H 1.0748 -0.5658 0.2500 0.067 Uiso 0.471(5) 1 calc PR A 2
O1 O 0.73235(16) 0.06618(14) 0.42334(9) 0.0394(5) Uani 1 1 d . . .
O2 O 0.90729(16) 0.10979(14) 0.48256(9) 0.0368(5) Uani 1 1 d . . .
O3 O 0.59541(15) -0.39385(14) 0.01043(8) 0.0311(5) Uani 1 1 d . . .
O4 O 0.77132(15) -0.43211(14) 0.07116(8) 0.0335(5) Uani 1 1 d . . .
B1 B 0.8462(3) 0.0348(2) 0.44491(15) 0.0351(8) Uani 1 1 d . . .
B2 B 0.6586(2) -0.4679(2) 0.04848(15) 0.0312(7) Uani 1 1 d . . .
F1 F 0.89929(14) 0.02098(14) 0.40251(8) 0.0430(5) Uani 1 1 d . . .
F2 F 0.84379(13) -0.05476(12) 0.47238(7) 0.0357(4) Uani 1 1 d . . .
F3 F 0.60496(14) -0.48491(14) 0.09002(8) 0.0415(5) Uani 1 1 d . . .
F4 F 0.66548(12) -0.55654(12) 0.02106(7) 0.0355(4) Uani 1 1 d . . .
N1 N 0.52951(18) 0.10501(19) 0.36953(10) 0.0312(5) Uani 1 1 d . . .
H1NA H 0.5518 0.0426 0.3677 0.037 Uiso 1 1 calc R . .
N2 N 1.04951(17) 0.23769(17) 0.54331(10) 0.0286(5) Uani 1 1 d . . .
H2NA H 1.0738 0.1756 0.5433 0.034 Uiso 1 1 calc R . .
N3 N 0.45129(17) -0.26937(17) -0.05223(9) 0.0266(5) Uani 1 1 d . . .
H3NA H 0.4277 -0.3316 -0.0515 0.032 Uiso 1 1 calc R . .
N4 N 0.97297(18) -0.38222(18) 0.12654(10) 0.0312(6) Uani 1 1 d . A .
H4NA H 0.9524 -0.4438 0.1325 0.037 Uiso 1 1 calc R . .

loop_
_atom_site_aniso_label
_atom_site_aniso_U_11
_atom_site_aniso_U_22
_atom_site_aniso_U_33
_atom_site_aniso_U_23
_atom_site_aniso_U_13
_atom_site_aniso_U_12
C1 0.044(2) 0.090(4) 0.094(3) -0.024(3) -0.030(2) 0.027(2)
C2 0.0339(18) 0.064(2) 0.0426(19) -0.0006(17) -0.0034(14) 0.0043(15)
C3 0.0364(19) 0.086(3) 0.048(2) -0.005(2) -0.0082(15) -0.0029(19)
C4 0.048(2) 0.077(3) 0.0407(19) 0.000(2) -0.0063(15) -0.017(2)
C5 0.061(2) 0.053(2) 0.052(2) 0.0012(18) -0.0103(18) -0.0123(18)
C6 0.0402(18) 0.047(2) 0.0446(19) -0.0007(16) -0.0062(14) -0.0060(15)
C7 0.0291(15) 0.052(2) 0.0264(14) -0.0008(14) 0.0036(11) -0.0015(13)
C8 0.0230(14) 0.0407(18) 0.0335(15) 0.0048(14) 0.0018(11) 0.0028(12)
C9 0.0303(17) 0.047(2) 0.069(2) -0.0040(18) -0.0084(15) 0.0140(14)
C10 0.0288(16) 0.0319(17) 0.065(2) -0.0100(16) -0.0047(14) 0.0067(13)
C11 0.0211(13) 0.0299(15) 0.0338(14) 0.0019(13) 0.0053(10) 0.0009(11)
C12 0.0255(14) 0.0246(14) 0.0348(15) 0.0029(12) 0.0037(11) 0.0038(11)
C13 0.0238(13) 0.0228(14) 0.0383(15) -0.0011(12) 0.0072(11) 0.0016(10)
C14 0.0246(14) 0.0210(13) 0.0384(15) -0.0008(12) 0.0059(11) 0.0021(10)
C15 0.0226(13) 0.0244(14) 0.0380(15) 0.0023(13) 0.0016(11) 0.0032(10)
C16 0.0264(14) 0.0236(14) 0.0411(16) 0.0002(13) 0.0036(11) 0.0042(11)
C17 0.0309(15) 0.0241(14) 0.0412(16) -0.0033(13) 0.0050(12) -0.0001(11)
C18 0.0242(13) 0.0220(13) 0.0335(14) -0.0031(12) 0.0064(11) -0.0020(10)
C19 0.0257(14) 0.0242(14) 0.0361(15) -0.0051(12) 0.0060(11) 0.0002(10)
C20 0.0291(15) 0.0282(15) 0.0433(17) -0.0010(14) 0.0007(12) -0.0013(12)
C21 0.0385(18) 0.0367(17) 0.0439(18) 0.0060(15) -0.0015(14) 0.0073(13)
C22 0.0308(16) 0.048(2) 0.0474(19) -0.0031(16) -0.0045(13) 0.0037(14)
C23 0.0274(16) 0.0396(18) 0.0487(18) -0.0089(15) 0.0015(13) -0.0063(12)
C24 0.0256(14) 0.0268(15) 0.0393(16) -0.0051(13) 0.0034(11) -0.0026(11)
C25 0.0347(16) 0.0306(16) 0.0450(17) -0.0034(14) 0.0089(13) -0.0067(12)
C26 0.046(2) 0.062(3) 0.069(2) 0.022(2) 0.0219(18) 0.0280(18)
C27 0.0286(16) 0.075(3) 0.0440(18) 0.0247(19) 0.0114(13) 0.0163(16)
C28 0.0290(19) 0.124(4) 0.045(2) 0.029(3) 0.0059(15) 0.021(2)
C29 0.0276(18) 0.126(4) 0.048(2) 0.021(3) -0.0105(15) 0.000(2)
C30 0.0326(18) 0.093(3) 0.0421(19) 0.005(2) -0.0027(14) -0.0080(18)
C31 0.0244(15) 0.065(2) 0.0369(16) 0.0061(16) 0.0020(12) -0.0052(14)
C32 0.0202(14) 0.0498(19) 0.0369(15) 0.0145(15) 0.0066(11) 0.0035(12)
C33 0.0242(14) 0.0359(16) 0.0362(15) 0.0112(13) 0.0082(11) 0.0040(11)
C34 0.0320(16) 0.0281(16) 0.0525(19) 0.0096(14) 0.0106(13) 0.0057(12)
C35 0.0265(15) 0.0292(15) 0.0477(18) 0.0030(14) 0.0091(12) -0.0035(11)
C36 0.0206(13) 0.0306(15) 0.0335(14) 0.0020(13) 0.0069(10) -0.0009(11)
C37 0.0227(13) 0.0221(13) 0.0318(14) -0.0029(12) 0.0090(10) -0.0013(10)
C38 0.0199(13) 0.0233(14) 0.0379(15) 0.0026(12) 0.0051(11) -0.0024(10)
C39 0.0207(13) 0.0238(14) 0.0366(15) -0.0031(12) 0.0065(10) -0.0029(10)
C40 0.0230(13) 0.0258(14) 0.0337(14) -0.0032(12) 0.0038(11) 0.0011(10)
C41 0.0226(14) 0.0339(16) 0.0427(16) 0.0018(14) 0.0034(12) -0.0035(11)
C42 0.0221(14) 0.0408(18) 0.0411(17) -0.0083(14) 0.0032(12) -0.0070(12)
C43 0.0261(15) 0.0401(18) 0.0358(16) -0.0097(14) -0.0021(11) 0.0047(12)
C44 0.024(3) 0.034(4) 0.026(3) -0.001(3) 0.003(2) -0.003(3)
C45 0.044(5) 0.032(4) 0.031(3) -0.003(3) 0.005(3) 0.001(3)
C46 0.044(4) 0.040(4) 0.042(3) 0.001(3) 0.007(3) -0.002(3)
C47 0.036(4) 0.048(5) 0.048(5) 0.003(4) -0.011(3) 0.002(3)
C48 0.030(5) 0.047(4) 0.045(4) -0.003(3) -0.010(3) 0.002(4)
C49 0.022(3) 0.043(4) 0.036(3) -0.011(3) 0.006(3) -0.003(2)
C50 0.017(4) 0.062(5) 0.046(4) -0.006(4) 0.003(3) -0.005(3)
C51 0.021(4) 0.034(4) 0.038(4) -0.010(3) 0.005(3) 0.000(3)
C52 0.019(5) 0.053(6) 0.040(5) -0.013(4) 0.000(4) -0.005(4)
C53 0.019(3) 0.058(5) 0.047(4) -0.016(4) 0.001(3) -0.004(3)
C54 0.038(5) 0.046(5) 0.042(4) 0.001(4) -0.015(4) 0.004(4)
C55 0.038(4) 0.046(5) 0.041(5) -0.006(4) -0.011(4) 0.010(4)
C56 0.028(4) 0.037(4) 0.035(4) -0.005(3) 0.006(3) -0.003(3)
C57 0.055(5) 0.039(5) 0.042(4) 0.008(4) 0.013(4) -0.010(4)
O1 0.0254(10) 0.0217(10) 0.0625(14) -0.0045(10) -0.0099(9) 0.0019(8)
O2 0.0264(10) 0.0207(10) 0.0563(14) -0.0046(9) -0.0075(9) 0.0041(8)
O3 0.0211(9) 0.0242(10) 0.0452(12) 0.0007(9) 0.0004(8) -0.0014(7)
O4 0.0250(10) 0.0231(10) 0.0475(12) 0.0029(9) -0.0031(8) -0.0032(8)
B1 0.0282(16) 0.0209(16) 0.051(2) 0.0010(16) -0.0032(14) 0.0005(12)
B2 0.0199(15) 0.0260(16) 0.0465(19) -0.0016(15) 0.0047(13) -0.0006(12)
F1 0.0348(10) 0.0390(11) 0.0536(11) -0.0023(9) 0.0059(8) -0.0052(7)
F2 0.0273(8) 0.0221(8) 0.0541(11) -0.0047(8) 0.0001(7) 0.0009(6)
F3 0.0344(9) 0.0404(11) 0.0524(11) 0.0078(9) 0.0155(8) 0.0050(7)
F4 0.0248(8) 0.0243(9) 0.0544(11) -0.0045(8) 0.0017(7) 0.0002(6)
N1 0.0242(12) 0.0316(13) 0.0356(13) 0.0027(11) 0.0012(10) 0.0011(9)
N2 0.0220(11) 0.0226(12) 0.0394(13) 0.0000(11) 0.0024(9) 0.0011(9)
N3 0.0191(11) 0.0242(12) 0.0362(13) 0.0025(10) 0.0049(9) -0.0002(9)
N4 0.0280(12) 0.0281(13) 0.0339(13) -0.0023(11) -0.0014(10) 0.0004(10)

loop_
_atom_type_symbol
_atom_type_description
_atom_type_scat_dispersion_real
_atom_type_scat_dispersion_imag
_atom_type_scat_source
C C 0.0033 0.0016 'International Tables Vol C Tables 4.2.6.8 and 6.1.1.4'
H H 0.0000 0.0000 'International Tables Vol C Tables 4.2.6.8 and 6.1.1.4'
B B 0.0013 0.0007 'International Tables Vol C Tables 4.2.6.8 and 6.1.1.4'
N N 0.0061 0.0033 'International Tables Vol C Tables 4.2.6.8 and 6.1.1.4'
O O 0.0106 0.0060 'International Tables Vol C Tables 4.2.6.8 and 6.1.1.4'
F F 0.0171 0.0103 'International Tables Vol C Tables 4.2.6.8 and 6.1.1.4'

loop_
_geom_angle_atom_site_label_1
_geom_angle_atom_site_label_2
_geom_angle_atom_site_label_3
_geom_angle
C2 C1 H1A 109.5
C2 C1 H1B 109.5
H1A C1 H1B 109.5
C2 C1 H1C 109.5
H1A C1 H1C 109.5
H1B C1 H1C 109.5
C3 C2 C7 118.2(4)
C3 C2 C1 118.6(3)
C7 C2 C1 123.2(3)
C4 C3 C2 122.6(3)
C4 C3 H3A 118.7
C2 C3 H3A 118.7
C3 C4 C5 119.7(3)
C3 C4 H4A 120.2
C5 C4 H4A 120.2
C4 C5 C6 119.3(4)
C4 C5 H5A 120.3
C6 C5 H5A 120.3
C5 C6 C7 122.5(3)
C5 C6 H6A 118.7
C7 C6 H6A 118.7
C6 C7 C2 117.7(3)
C6 C7 C8 119.2(3)
C2 C7 C8 123.1(3)
N1 C8 C9 105.4(2)
N1 C8 C7 120.7(3)
C9 C8 C7 133.8(3)
C10 C9 C8 109.3(3)
C10 C9 H9A 125.4
C8 C9 H9A 125.4
C11 C10 C9 106.9(3)
C11 C10 H10A 126.5
C9 C10 H10A 126.5
N1 C11 C10 107.3(2)
N1 C11 C12 120.3(2)
C10 C11 C12 132.3(3)
O1 C12 C13 121.8(2)
O1 C12 C11 114.1(2)
C13 C12 C11 124.1(3)
C12 C13 C14 119.5(3)
C12 C13 H13A 120.2
C14 C13 H13A 120.2
O2 C14 C13 120.8(2)
O2 C14 C15 115.6(2)
C13 C14 C15 123.7(3)
N2 C15 C16 107.5(2)
N2 C15 C14 120.8(2)
C16 C15 C14 131.6(2)
C15 C16 C17 107.7(2)
C15 C16 H16A 126.1
C17 C16 H16A 126.1
C16 C17 C18 107.3(3)
C16 C17 H17A 126.3
C18 C17 H17A 126.3
N2 C18 C17 107.6(2)
N2 C18 C19 120.3(2)
C17 C18 C19 131.9(2)
C20 C19 C24 119.2(3)
C20 C19 C18 119.0(2)
C24 C19 C18 121.8(3)
C21 C20 C19 121.5(3)
C21 C20 H20A 119.3
C19 C20 H20A 119.3
C20 C21 C22 119.8(3)
C20 C21 H21A 120.1
C22 C21 H21A 120.1
C23 C22 C21 119.6(3)
C23 C22 H22A 120.2
C21 C22 H22A 120.2
C22 C23 C24 121.9(3)
C22 C23 H23A 119.0
C24 C23 H23A 119.0
C23 C24 C19 117.9(3)
C23 C24 C25 118.6(3)
C19 C24 C25 123.5(3)
C24 C25 H25A 109.5
C24 C25 H25B 109.5
H25A C25 H25B 109.5
C24 C25 H25C 109.5
H25A C25 H25C 109.5
H25B C25 H25C 109.5
C27 C26 H26A 109.5
C27 C26 H26B 109.5
H26A C26 H26B 109.5
C27 C26 H26C 109.5
H26A C26 H26C 109.5
H26B C26 H26C 109.5
C28 C27 C32 116.8(4)
C28 C27 C26 120.0(3)
C32 C27 C26 123.2(3)
C29 C28 C27 122.7(4)
C29 C28 H28A 118.6
C27 C28 H28A 118.6
C28 C29 C30 119.9(4)
C28 C29 H29A 120.1
C30 C29 H29A 120.1
C29 C30 C31 119.2(4)
C29 C30 H30A 120.4
C31 C30 H30A 120.4
C30 C31 C32 121.1(3)
C30 C31 H31A 119.4
C32 C31 H31A 119.4
C31 C32 C27 120.2(3)
C31 C32 C33 118.4(3)
C27 C32 C33 121.4(3)
N3 C33 C34 107.3(2)
N3 C33 C32 119.9(3)
C34 C33 C32 132.6(3)
C33 C34 C35 108.0(3)
C33 C34 H34A 126.0
C35 C34 H34A 126.0
C36 C35 C34 107.2(3)
C36 C35 H35A 126.4
C34 C35 H35A 126.4
N3 C36 C35 108.0(2)
N3 C36 C37 120.6(2)
C35 C36 C37 131.3(3)
O3 C37 C38 121.5(2)
O3 C37 C36 115.7(2)
C38 C37 C36 122.8(2)
C39 C38 C37 119.3(2)
C39 C38 H38A 120.3
C37 C38 H38A 120.3
O4 C39 C38 121.9(2)
O4 C39 C40 115.2(2)
C38 C39 C40 122.9(2)
N4 C40 C41 107.2(2)
N4 C40 C39 120.7(2)
C41 C40 C39 132.1(3)
C42 C41 C40 107.4(3)
C42 C41 H41A 126.3
C40 C41 H41A 126.3
C43 C42 C41 109.2(3)
C43 C42 H42A 125.4
C41 C42 H42A 125.4
N4 C43 C42 106.4(2)
N4 C43 C51 133.0(3)
C42 C43 C51 119.9(3)
N4 C43 C44 113.2(3)
C42 C43 C44 139.8(3)
C51 C43 C44 24.27(6)
C45 C44 C49 120.0
C45 C44 C43 122.5(3)
C49 C44 C43 117.5(3)
C44 C45 C46 120.0
C44 C45 H45A 120.0
C46 C45 H45A 120.0
C47 C46 C45 120.0
C47 C46 H46A 120.0
C45 C46 H46A 120.0
C46 C47 C48 120.0
C46 C47 H47A 120.0
C48 C47 H47A 120.0
C49 C48 C47 120.0
C49 C48 H48A 120.0
C47 C48 H48A 120.0
C48 C49 C44 120.0
C48 C49 C50 116.2(4)
C44 C49 C50 123.8(4)
C52 C51 C56 119.9(2)
C52 C51 C43 120.9(3)
C56 C51 C43 119.2(4)
C53 C52 C51 120.0(3)
C53 C52 H52A 120.0
C51 C52 H52A 120.0
C54 C53 C52 119.7(2)
C54 C53 H53A 120.1
C52 C53 H53A 120.1
C53 C54 C55 120.0
C53 C54 H54A 120.0
C55 C54 H54A 120.0
C56 C55 C54 120.0
C56 C55 H55A 120.0
C54 C55 H55A 120.0
C55 C56 C51 120.4(2)
C55 C56 C57 114.9(5)
C51 C56 C57 124.7(5)
C56 C57 H57A 109.5
C56 C57 H57B 109.5
H57A C57 H57B 109.5
C56 C57 H57C 109.5
H57A C57 H57C 109.5
H57B C57 H57C 109.5
C12 O1 B1 122.0(2)
C14 O2 B1 122.5(2)
C37 O3 B2 122.7(2)
C39 O4 B2 122.3(2)
F2 B1 F1 109.7(3)
F2 B1 O1 108.0(2)
F1 B1 O1 109.4(3)
F2 B1 O2 108.9(3)
F1 B1 O2 108.9(3)
O1 B1 O2 111.9(2)
F3 B2 F4 109.4(2)
F3 B2 O4 109.4(3)
F4 B2 O4 108.4(2)
F3 B2 O3 109.1(2)
F4 B2 O3 109.0(3)
O4 B2 O3 111.6(2)
C11 N1 C8 111.0(2)
C11 N1 H1NA 124.5
C8 N1 H1NA 124.5
C18 N2 C15 109.9(2)
C18 N2 H2NA 125.1
C15 N2 H2NA 125.1
C33 N3 C36 109.5(2)
C33 N3 H3NA 125.2
C36 N3 H3NA 125.2
C43 N4 C40 109.9(2)
C43 N4 H4NA 125.1
C40 N4 H4NA 125.1

loop_
_geom_bond_atom_site_label_1
_geom_bond_atom_site_label_2
_geom_bond_distance
C1 C2 1.494(6)
C1 H1A 0.9800
C1 H1B 0.9800
C1 H1C 0.9800
C2 C3 1.398(5)
C2 C7 1.403(4)
C3 C4 1.361(6)
C3 H3A 0.9500
C4 C5 1.364(5)
C4 H4A 0.9500
C5 C6 1.377(5)
C5 H5A 0.9500
C6 C7 1.396(5)
C6 H6A 0.9500
C7 C8 1.476(4)
C8 N1 1.362(3)
C8 C9 1.388(5)
C9 C10 1.385(4)
C9 H9A 0.9500
C10 C11 1.380(4)
C10 H10A 0.9500
C11 N1 1.361(4)
C11 C12 1.428(4)
C12 O1 1.315(3)
C12 C13 1.375(4)
C13 C14 1.389(4)
C13 H13A 0.9500
C14 O2 1.314(3)
C14 C15 1.420(4)
C15 N2 1.372(3)
C15 C16 1.379(4)
C16 C17 1.392(4)
C16 H16A 0.9500
C17 C18 1.396(4)
C17 H17A 0.9500
C18 N2 1.349(3)
C18 C19 1.471(4)
C19 C20 1.386(4)
C19 C24 1.415(4)
C20 C21 1.378(4)
C20 H20A 0.9500
C21 C22 1.379(5)
C21 H21A 0.9500
C22 C23 1.379(5)
C22 H22A 0.9500
C23 C24 1.396(4)
C23 H23A 0.9500
C24 C25 1.494(4)
C25 H25A 0.9800
C25 H25B 0.9800
C25 H25C 0.9800
C26 C27 1.489(6)
C26 H26A 0.9800
C26 H26B 0.9800
C26 H26C 0.9800
C27 C28 1.392(5)
C27 C32 1.419(4)
C28 C29 1.375(7)
C28 H28A 0.9500
C29 C30 1.385(6)
C29 H29A 0.9500
C30 C31 1.385(4)
C30 H30A 0.9500
C31 C32 1.387(5)
C31 H31A 0.9500
C32 C33 1.470(4)
C33 N3 1.359(3)
C33 C34 1.389(4)
C34 C35 1.394(4)
C34 H34A 0.9500
C35 C36 1.378(4)
C35 H35A 0.9500
C36 N3 1.372(3)
C36 C37 1.427(4)
C37 O3 1.311(3)
C37 C38 1.386(4)
C38 C39 1.374(4)
C38 H38A 0.9500
C39 O4 1.322(3)
C39 C40 1.419(4)
C40 N4 1.376(4)
C40 C41 1.384(4)
C41 C42 1.382(4)
C41 H41A 0.9500
C42 C43 1.380(5)
C42 H42A 0.9500
C43 N4 1.371(4)
C43 C51 1.481(4)
C43 C44 1.521(4)
C44 C45 1.3900
C44 C49 1.3900
C45 C46 1.3900
C45 H45A 0.9500
C46 C47 1.3900
C46 H46A 0.9500
C47 C48 1.3900
C47 H47A 0.9500
C48 C49 1.3900
C48 H48A 0.9500
C49 C50 1.500(8)
C50 H50A 0.9800
C50 H50B 0.9800
C50 H50C 0.9800
C51 C52 1.3900
C51 C56 1.384(6)
C52 C53 1.400(7)
C52 H52A 0.9500
C53 C54 1.3900
C53 H53A 0.9500
C54 C55 1.3900
C54 H54A 0.9500
C55 C56 1.3900
C55 H55A 0.9500
C56 C57 1.520(9)
C57 H57A 0.9800
C57 H57B 0.9800
C57 H57C 0.9800
O1 B1 1.467(4)
O2 B1 1.473(4)
O3 B2 1.480(4)
O4 B2 1.477(3)
B1 F2 1.382(4)
B1 F1 1.382(4)
B2 F3 1.374(4)
B2 F4 1.379(4)
N1 H1NA 0.8800
N2 H2NA 0.8800
N3 H3NA 0.8800
N4 H4NA 0.8800

loop_
_geom_torsion_atom_site_label_1
_geom_torsion_atom_site_label_2
_geom_torsion_atom_site_label_3
_geom_torsion_atom_site_label_4
_geom_torsion
C7 C2 C3 C4 -0.3(6)
C1 C2 C3 C4 179.6(4)
C2 C3 C4 C5 0.4(6)
C3 C4 C5 C6 -0.6(6)
C4 C5 C6 C7 0.6(6)
C5 C6 C7 C2 -0.5(5)
C5 C6 C7 C8 178.0(3)
C3 C2 C7 C6 0.3(5)
C1 C2 C7 C6 -179.6(4)
C3 C2 C7 C8 -178.1(3)
C1 C2 C7 C8 2.1(6)
C6 C7 C8 N1 -2.7(4)
C2 C7 C8 N1 175.6(3)
C6 C7 C8 C9 180.0(4)
C2 C7 C8 C9 -1.7(6)
N1 C8 C9 C10 0.0(4)
C7 C8 C9 C10 177.6(3)
C8 C9 C10 C11 0.1(4)
C9 C10 C11 N1 -0.2(4)
C9 C10 C11 C12 177.1(3)
N1 C11 C12 O1 0.6(4)
C10 C11 C12 O1 -176.4(3)
N1 C11 C12 C13 -179.6(3)
C10 C11 C12 C13 3.4(5)
O1 C12 C13 C14 0.6(4)
C11 C12 C13 C14 -179.3(3)
C12 C13 C14 O2 -1.1(4)
C12 C13 C14 C15 178.0(3)
O2 C14 C15 N2 -0.9(4)
C13 C14 C15 N2 179.9(3)
O2 C14 C15 C16 175.2(3)
C13 C14 C15 C16 -4.0(5)
N2 C15 C16 C17 0.9(3)
C14 C15 C16 C17 -175.6(3)
C15 C16 C17 C18 -0.8(3)
C16 C17 C18 N2 0.4(3)
C16 C17 C18 C19 -173.8(3)
N2 C18 C19 C20 -31.0(4)
C17 C18 C19 C20 142.5(3)
N2 C18 C19 C24 147.8(3)
C17 C18 C19 C24 -38.6(5)
C24 C19 C20 C21 0.1(5)
C18 C19 C20 C21 178.9(3)
C19 C20 C21 C22 -1.4(5)
C20 C21 C22 C23 1.5(5)
C21 C22 C23 C24 -0.2(5)
C22 C23 C24 C19 -1.1(5)
C22 C23 C24 C25 179.1(3)
C20 C19 C24 C23 1.1(4)
C18 C19 C24 C23 -177.7(3)
C20 C19 C24 C25 -179.1(3)
C18 C19 C24 C25 2.1(5)
C32 C27 C28 C29 -0.9(5)
C26 C27 C28 C29 -179.1(4)
C27 C28 C29 C30 0.0(6)
C28 C29 C30 C31 0.8(6)
C29 C30 C31 C32 -0.9(5)
C30 C31 C32 C27 0.0(5)
C30 C31 C32 C33 179.1(3)
C28 C27 C32 C31 0.8(5)
C26 C27 C32 C31 178.9(3)
C28 C27 C32 C33 -178.2(3)
C26 C27 C32 C33 -0.1(5)
C31 C32 C33 N3 -30.9(4)
C27 C32 C33 N3 148.1(3)
C31 C32 C33 C34 143.7(4)
C27 C32 C33 C34 -37.2(5)
N3 C33 C34 C35 1.0(4)
C32 C33 C34 C35 -174.2(3)
C33 C34 C35 C36 -0.6(4)
C34 C35 C36 N3 0.1(3)
C34 C35 C36 C37 -175.9(3)
N3 C36 C37 O3 -2.5(4)
C35 C36 C37 O3 173.0(3)
N3 C36 C37 C38 178.7(3)
C35 C36 C37 C38 -5.8(5)
O3 C37 C38 C39 -2.3(4)
C36 C37 C38 C39 176.4(3)
C37 C38 C39 O4 0.5(4)
C37 C38 C39 C40 -177.7(3)
O4 C39 C40 N4 -2.2(4)
C38 C39 C40 N4 176.1(3)
O4 C39 C40 C41 -179.0(3)
C38 C39 C40 C41 -0.7(5)
N4 C40 C41 C42 0.2(3)
C39 C40 C41 C42 177.4(3)
C40 C41 C42 C43 -0.1(4)
C41 C42 C43 N4 0.0(3)
C41 C42 C43 C51 171.6(3)
C41 C42 C43 C44 -169.9(4)
N4 C43 C44 C45 -20.1(4)
C42 C43 C44 C45 149.3(4)
C51 C43 C44 C45 -168.71(10)
N4 C43 C44 C49 159.2(3)
C42 C43 C44 C49 -31.4(6)
C51 C43 C44 C49 10.6(2)
C49 C44 C45 C46 0.0
C43 C44 C45 C46 179.3(3)
C44 C45 C46 C47 0.0
C45 C46 C47 C48 0.0
C46 C47 C48 C49 0.0
C47 C48 C49 C44 0.0
C47 C48 C49 C50 -177.4(6)
C45 C44 C49 C48 0.0
C43 C44 C49 C48 -179.3(3)
C45 C44 C49 C50 177.2(7)
C43 C44 C49 C50 -2.1(7)
N4 C43 C51 C52 153.6(3)
C42 C43 C51 C52 -15.5(4)
C44 C43 C51 C52 -165.61(13)
N4 C43 C51 C56 -28.9(6)
C42 C43 C51 C56 162.1(4)
C44 C43 C51 C56 12.0(4)
C56 C51 C52 C53 0.0(6)
C43 C51 C52 C53 177.5(5)
C51 C52 C53 C54 -0.8(7)
C52 C53 C54 C55 0.8(6)
C53 C54 C55 C56 0.0
C54 C55 C56 C51 -0.8(6)
C54 C55 C56 C57 179.9(6)
C52 C51 C56 C55 0.8(7)
C43 C51 C56 C55 -176.8(4)
C52 C51 C56 C57 -180.0(6)
C43 C51 C56 C57 2.4(8)
C13 C12 O1 B1 -7.5(4)
C11 C12 O1 B1 172.4(3)
C13 C14 O2 B1 8.5(4)
C15 C14 O2 B1 -170.7(3)
C38 C37 O3 B2 7.6(4)
C36 C37 O3 B2 -171.2(2)
C38 C39 O4 B2 -3.9(4)
C40 C39 O4 B2 174.4(3)
C12 O1 B1 F2 133.2(3)
C12 O1 B1 F1 -107.4(3)
C12 O1 B1 O2 13.3(4)
C14 O2 B1 F2 -133.3(3)
C14 O2 B1 F1 107.2(3)
C14 O2 B1 O1 -13.9(4)
C39 O4 B2 F3 -112.8(3)
C39 O4 B2 F4 128.0(3)
C39 O4 B2 O3 8.0(4)
C37 O3 B2 F3 111.1(3)
C37 O3 B2 F4 -129.5(3)
C37 O3 B2 O4 -9.9(4)
C10 C11 N1 C8 0.2(4)
C12 C11 N1 C8 -177.5(3)
C9 C8 N1 C11 -0.1(4)
C7 C8 N1 C11 -178.1(3)
C17 C18 N2 C15 0.2(3)
C19 C18 N2 C15 175.2(2)
C16 C15 N2 C18 -0.7(3)
C14 C15 N2 C18 176.2(3)
C34 C33 N3 C36 -0.9(3)
C32 C33 N3 C36 174.9(2)
C35 C36 N3 C33 0.5(3)
C37 C36 N3 C33 177.0(2)
C42 C43 N4 C40 0.2(3)
C51 C43 N4 C40 -169.9(3)
C44 C43 N4 C40 173.1(2)
C41 C40 N4 C43 -0.3(3)
C39 C40 N4 C43 -177.8(3)
